data_9007548
loop_
_publ_author_name
'Khan, A. A.'
'Baur, W. H.'

_publ_section_title
;
 Salt hydrates. VIII. The crystal structures of sodium ammonium orthochromate
 dihydrate and magnesium diammonium bis(hydrogen orthophosphate) tetrahydrate
 and a discussion of the ammonium ion
;
_journal_name_full 'Acta Crystallographica, Section B'
_journal_page_first 683
_journal_page_last 693
_journal_paper_doi 10.1107/S0567740872003024
_journal_volume 28
_journal_year 1972
_chemical_compound_source Synthetic
_chemical_formula_sum 'H10 Mg N2 O12 P2'
_chemical_name_mineral Schertelite
_space_group_IT_number 61
_symmetry_space_group_name_Hall '-P 2ac 2ab'
_symmetry_space_group_name_H-M 'P b c a'
_cell_angle_alpha 90
_cell_angle_beta 90
_cell_angle_gamma 90
_cell_formula_units_Z 8
_cell_length_a 11.49
_cell_length_b 23.66
_cell_length_c 8.62
_cell_volume 2343.376
_database_code_amcsd 0009429
_exptl_crystal_density_diffrn 1.793
_cod_original_formula_sum 'Mg N2 P2 O12 H10'
_cod_database_code 9007548

loop_
_space_group_symop_operation_xyz
x,y,z
x,1/2-y,1/2+z
-x,1/2+y,1/2-z
1/2-x,1/2+y,z
1/2+x,1/2-y,-z
1/2+x,y,1/2-z
1/2-x,-y,1/2+z
-x,-y,-z

loop_
_atom_site_label
_atom_site_fract_x
_atom_site_fract_y
_atom_site_fract_z
_atom_site_U_iso_or_equiv
_atom_site_type_symbol
_atom_site_attached_hydrogens
Mg 0.20430 0.37060 0.98790 0.02153 Mg 0
NH41 0.10200 0.21500 0.12100 0.01267 N 0
NH42 0.27000 0.47000 0.35600 0.00633 N 0
P1 0.42420 0.16790 0.03140 0.02026 P 0
P2 0.46990 0.41980 0.07100 0.01900 P 0
O1 0.38500 0.10700 0.04800 0.02786 O 0
O2 0.34400 0.21100 0.10800 0.02913 O 0
O3 0.05600 0.17500 0.43900 0.01900 O 0
O-H4 0.40400 0.31400 0.34800 0.03673 O 1
O5 0.01700 0.36200 0.38800 0.03166 O 0
O6 0.33800 0.42300 0.06700 0.02280 O 0
O7 0.02200 0.46600 0.32800 0.02913 O 0
O-H8 0.52200 0.06900 0.39800 0.03673 O 1
Wat9 0.08900 0.44100 0.03400 0.01646 O 2
Wat10 0.19500 0.33500 0.21100 0.02026 O 2
Wat11 0.21600 0.09800 0.26400 0.02786 O 2
Wat12 0.30300 0.19700 0.42200 0.03546 O 2

loop_
_cod_changelog_entry_id
_cod_changelog_entry_author
_cod_changelog_entry_date
_cod_changelog_entry_text
1
;cod-tools version 3.8.0
Id: cif_guess_AMCSD_atom_types 9574 2023-05-10 09:00:05Z saulius
;
2023-05-10T18:50:51+03:00
;Derived atom types and hydrogen counts
from atom names that follow the AMCSD naming convention
(Wat == water, O-H == hydroxyl).
;

loop_
_cod_related_entry_id
_cod_related_entry_database
_cod_related_entry_code
1 AMCSD 0009429
